data_7213040
loop_
_publ_author_name
'Gangopadhyay, P.'
'Venugopal Rao, S.'
'Narayana Rao, D.'
'Radhakrishnan, T. P.'

_publ_section_title
;
 N-Alkyl-p-nitroanilines: impact of alkyl chain length on crystal
 structures and optical SHG
;
_journal_issue 8
_journal_name_full 'Journal of Materials Chemistry'
_journal_page_first 1699
_journal_paper_doi 10.1039/a901591d
_journal_volume 9
_journal_year 1999
_chemical_formula_moiety 'C9 H12 N2 O2'
_chemical_formula_sum 'C9 H12 N2 O2'
_chemical_formula_weight 180.21
_chemical_name_systematic N-Propyl-4-nitroaniline
_space_group_IT_number 2
_symmetry_cell_setting triclinic
_symmetry_space_group_name_Hall '-P 1'
_symmetry_space_group_name_H-M 'P -1'
_atom_sites_solution_hydrogens geom
_atom_sites_solution_primary direct
_atom_sites_solution_secondary difmap
_audit_creation_method SHELXL-97
_cell_angle_alpha 71.90(7)
_cell_angle_beta 81.91(4)
_cell_angle_gamma 80.04(7)
_cell_formula_units_Z 4
_cell_length_a 5.076(2)
_cell_length_b 13.123(16)
_cell_length_c 15.190(5)
_cell_measurement_temperature 293(2)
_cell_measurement_theta_max 25.0
_cell_measurement_theta_min 1.5
_cell_volume 943.2(13)
_computing_structure_refinement 'SHELXL-97 (Sheldrick, 1997)'
_computing_structure_solution 'SHELXS-97 (Sheldrick, 1990)'
_diffrn_ambient_temperature 293(2)
_diffrn_measured_fraction_theta_full 0.994
_diffrn_measured_fraction_theta_max 0.994
_diffrn_measurement_device_type 'Enraf-Nonius MACH3'
_diffrn_radiation_monochromator graphite
_diffrn_radiation_source 'fine-focus sealed tube'
_diffrn_radiation_type MoK\a
_diffrn_radiation_wavelength 0.71073
_diffrn_reflns_av_R_equivalents 0.0000
_diffrn_reflns_av_sigmaI/netI 0.0250
_diffrn_reflns_limit_h_max 6
_diffrn_reflns_limit_h_min 0
_diffrn_reflns_limit_k_max 15
_diffrn_reflns_limit_k_min -14
_diffrn_reflns_limit_l_max 18
_diffrn_reflns_limit_l_min -17
_diffrn_reflns_number 3311
_diffrn_reflns_theta_full 25.08
_diffrn_reflns_theta_max 25.08
_diffrn_reflns_theta_min 1.65
_exptl_absorpt_coefficient_mu 0.091
_exptl_crystal_colour Yellow
_exptl_crystal_density_diffrn 1.269
_exptl_crystal_density_method 'not measured'
_exptl_crystal_description Prismatic
_exptl_crystal_F_000 384
_exptl_crystal_size_max 0.84mm
_exptl_crystal_size_mid 0.60mm
_exptl_crystal_size_min 0.24mm
_refine_diff_density_max 0.21
_refine_diff_density_min -0.12
_refine_diff_density_rms 0.035
_refine_ls_extinction_coef 0.013(8)
_refine_ls_extinction_expression Fc^*^=kFc[1+0.001xFc^2^\l^3^/sin(2\q)]^-1/4^
_refine_ls_extinction_method SHELXL
_refine_ls_goodness_of_fit_ref 0.914
_refine_ls_hydrogen_treatment mixed
_refine_ls_matrix_type full
_refine_ls_number_parameters 238
_refine_ls_number_reflns 3311
_refine_ls_number_restraints 0
_refine_ls_restrained_S_all 0.914
_refine_ls_R_factor_all 0.0769
_refine_ls_R_factor_gt 0.0405
_refine_ls_shift/su_max 0.000
_refine_ls_shift/su_mean 0.000
_refine_ls_structure_factor_coef Fsqd
_refine_ls_weighting_details 'w=1/[\s^2^(Fo^2^)+(0.2000P)^2^+0.0000P] where P=(Fo^2^+2Fc^2^)/3'
_refine_ls_weighting_scheme calc
_refine_ls_wR_factor_gt 0.1564
_refine_ls_wR_factor_ref 0.2487
_reflns_number_gt 1873
_reflns_number_total 3311
_reflns_threshold_expression >2sigma(I)
_cod_data_source_file 901591dsup1.cif
_cod_data_source_block nprna
_cod_depositor_comments
;
The following automatic conversions were performed:

'_symmetry_cell_setting' value 'Triclinic' changed to 'triclinic'
according to /home/saulius/struct/CIF-dictionaries/cif_core.dic
dictionary named 'cif_core.dic' version 2.4.2 from 2011-04-26.

Automatic conversion script
Id: cif_fix_values 1891 2012-01-12 08:04:46Z andrius 

The following automatic conversions were performed:

'_refine_ls_weighting_scheme' value 'calc
w=1/[\s^2^(Fo^2^)+(0.2000P)^2^+0.0000P] where P=(Fo^2^+2Fc^2^)/3' was
changed to 'calc'. New tag '_refine_ls_weighting_details' was
created. The value of the new tag was set to
'w=1/[\s^2^(Fo^2^)+(0.2000P)^2^+0.0000P] where P=(Fo^2^+2Fc^2^)/3'.

Automatic conversion script
Id: cif_fix_values 3143 2015-03-26 13:38:13Z robertas 
;
_cod_original_cell_volume 943.1(13)
_cod_original_sg_symbol_H-M 'p_-1  (-p_1)'
_cod_database_code 7213040

loop_
_symmetry_equiv_pos_as_xyz
'x, y, z'
'-x, -y, -z'

loop_
_atom_site_label
_atom_site_type_symbol
_atom_site_fract_x
_atom_site_fract_y
_atom_site_fract_z
_atom_site_U_iso_or_equiv
_atom_site_adp_type
_atom_site_occupancy
_atom_site_calc_flag
_atom_site_refinement_flags
N5 N 0.1972(4) 0.64574(18) 0.75937(16) 0.0612(6) Uani 1 d .
N7 N 1.0071(4) 0.31384(17) 0.89423(15) 0.0582(6) Uani 1 d .
H7 H 1.0387 0.2622 0.8690 0.070 Uiso 1 calc R
O2 O 0.1229(4) 0.71420(17) 0.80008(15) 0.0776(7) Uani 1 d .
O1 O 0.0892(4) 0.64404(18) 0.69215(14) 0.0787(7) Uani 1 d .
N8 N 1.6193(5) -0.20764(19) 0.60057(16) 0.0641(6) Uani 1 d .
H8 H 1.7620 -0.2419 0.6265 0.077 Uiso 1 calc R
N6 N 1.0487(6) 0.1146(2) 0.74263(19) 0.0816(8) Uani 1 d .
O4 O 1.1279(7) 0.1294(2) 0.80990(19) 0.1154(10) Uani 1 d .
O3 O 0.8483(6) 0.1684(2) 0.7071(2) 0.1184(11) Uani 1 d .
C9 C 0.4149(5) 0.56288(19) 0.79193(16) 0.0516(6) Uani 1 d .
C10 C 0.5522(5) 0.5665(2) 0.86257(18) 0.0550(6) Uani 1 d .
H10 H 0.5087 0.6244 0.8875 0.066 Uiso 1 calc R
C11 C 0.7526(5) 0.4851(2) 0.89604(17) 0.0542(6) Uani 1 d .
H11 H 0.8457 0.4884 0.9434 0.065 Uiso 1 calc R
C12 C 0.8196(5) 0.39719(19) 0.86018(16) 0.0509(6) Uani 1 d .
C13 C 0.6798(5) 0.3970(2) 0.78647(18) 0.0593(7) Uani 1 d .
H13 H 0.7247 0.3405 0.7599 0.071 Uiso 1 calc R
C14 C 0.4801(5) 0.4781(2) 0.75349(18) 0.0591(7) Uani 1 d .
H14 H 0.3878 0.4766 0.7053 0.071 Uiso 1 calc R
C15 C 1.1952(6) 0.0315(2) 0.70541(19) 0.0625(7) Uani 1 d .
C16 C 1.4189(6) -0.0298(2) 0.74538(19) 0.0686(8) Uani 1 d .
H16 H 1.4758 -0.0170 0.7961 0.082 Uiso 1 calc R
C17 C 1.5567(6) -0.1091(2) 0.71059(19) 0.0659(7) Uani 1 d .
H17 H 1.7072 -0.1511 0.7383 0.079 Uiso 1 calc R
C18 C 1.4764(5) -0.1287(2) 0.63402(17) 0.0562(6) Uani 1 d .
C19 C 1.2477(6) -0.0648(3) 0.5948(2) 0.0708(8) Uani 1 d .
H19 H 1.1897 -0.0762 0.5436 0.085 Uiso 1 calc R
C20 C 1.1099(6) 0.0135(2) 0.6306(2) 0.0736(8) Uani 1 d .
H20 H 0.9569 0.0551 0.6044 0.088 Uiso 1 calc R
C21 C 1.1610(5) 0.3046(2) 0.97091(18) 0.0601(7) Uani 1 d .
H21A H 1.0388 0.3145 1.0237 0.072 Uiso 1 calc R
H21B H 1.2751 0.3612 0.9524 0.072 Uiso 1 calc R
C22 C 1.3311(6) 0.1966(3) 0.9991(2) 0.0746(8) Uani 1 d .
H22A H 1.4527 0.1980 1.0425 0.089 Uiso 1 calc R
H22B H 1.4391 0.1839 0.9446 0.089 Uiso 1 calc R
C23 C 1.1704(8) 0.1044(3) 1.0436(3) 0.0962(11) Uani 1 d .
H23A H 1.0739 0.1134 1.1004 0.144 Uiso 1 calc R
H23B H 1.2893 0.0373 1.0569 0.144 Uiso 1 calc R
H23C H 1.0454 0.1038 1.0019 0.144 Uiso 1 calc R
C24 C 1.5501(6) -0.2389(3) 0.5244(2) 0.0683(8) Uani 1 d .
H24A H 1.5388 -0.1765 0.4696 0.082 Uiso 1 calc R
H24B H 1.3753 -0.2635 0.5404 0.082 Uiso 1 calc R
C25 C 1.7522(7) -0.3265(3) 0.5031(3) 0.0891(10) Uani 1 d .
H25A H 1.7674 -0.3878 0.5587 0.107 Uiso 1 calc R
H25B H 1.9257 -0.3009 0.4858 0.107 Uiso 1 calc R
C26 C 1.6831(9) -0.3638(4) 0.4258(3) 0.1061(13) Uani 1 d .
H26A H 1.5112 -0.3891 0.4423 0.159 Uiso 1 calc R
H26B H 1.8175 -0.4215 0.4162 0.159 Uiso 1 calc R
H26C H 1.6767 -0.3045 0.3696 0.159 Uiso 1 calc R

loop_
_atom_site_aniso_label
_atom_site_aniso_U_11
_atom_site_aniso_U_22
_atom_site_aniso_U_33
_atom_site_aniso_U_23
_atom_site_aniso_U_13
_atom_site_aniso_U_12
N5 0.0599(13) 0.0602(13) 0.0594(13) -0.0155(10) -0.0050(10) -0.0017(10)
N7 0.0628(13) 0.0558(12) 0.0613(13) -0.0258(10) -0.0157(10) 0.0021(10)
O2 0.0809(14) 0.0637(12) 0.0835(15) -0.0247(11) -0.0122(11) 0.0117(10)
O1 0.0776(13) 0.0860(15) 0.0686(13) -0.0175(11) -0.0291(11) 0.0073(11)
N8 0.0661(14) 0.0686(14) 0.0664(14) -0.0333(11) -0.0201(11) 0.0041(10)
N6 0.105(2) 0.0616(15) 0.0771(17) -0.0270(13) -0.0069(15) 0.0019(14)
O4 0.170(3) 0.0938(18) 0.0959(18) -0.0588(15) -0.0282(18) 0.0168(17)
O3 0.121(2) 0.0962(19) 0.145(3) -0.0634(19) -0.031(2) 0.0340(17)
C9 0.0501(13) 0.0529(13) 0.0508(13) -0.0153(10) -0.0062(10) -0.0035(10)
C10 0.0595(15) 0.0508(13) 0.0599(14) -0.0249(11) -0.0057(11) -0.0058(11)
C11 0.0581(14) 0.0591(14) 0.0533(14) -0.0249(11) -0.0117(11) -0.0089(11)
C12 0.0504(13) 0.0539(13) 0.0503(13) -0.0190(10) -0.0047(10) -0.0059(10)
C13 0.0687(16) 0.0586(14) 0.0562(14) -0.0262(12) -0.0124(12) -0.0009(12)
C14 0.0653(15) 0.0677(16) 0.0501(14) -0.0232(12) -0.0166(12) -0.0045(12)
C15 0.0764(17) 0.0521(14) 0.0597(15) -0.0199(12) -0.0058(13) -0.0048(12)
C16 0.086(2) 0.0676(17) 0.0585(16) -0.0242(13) -0.0208(14) -0.0043(14)
C17 0.0727(17) 0.0661(16) 0.0629(16) -0.0231(13) -0.0239(13) 0.0017(13)
C18 0.0604(15) 0.0556(14) 0.0543(14) -0.0174(11) -0.0097(11) -0.0071(11)
C19 0.0752(18) 0.0784(19) 0.0637(16) -0.0306(15) -0.0262(14) 0.0102(15)
C20 0.0775(19) 0.0718(18) 0.0709(18) -0.0254(14) -0.0240(15) 0.0137(14)
C21 0.0609(15) 0.0631(16) 0.0599(14) -0.0216(12) -0.0157(12) -0.0034(12)
C22 0.0673(18) 0.0747(19) 0.0823(19) -0.0224(15) -0.0247(15) 0.0021(14)
C23 0.124(3) 0.071(2) 0.092(2) -0.0102(17) -0.040(2) -0.0120(19)
C24 0.0731(18) 0.0768(19) 0.0606(16) -0.0295(14) -0.0085(13) -0.0058(14)
C25 0.096(2) 0.099(2) 0.087(2) -0.0554(19) -0.0202(19) 0.0084(19)
C26 0.124(3) 0.114(3) 0.104(3) -0.071(2) -0.016(2) -0.002(3)

loop_
_atom_type_symbol
_atom_type_description
_atom_type_scat_dispersion_real
_atom_type_scat_dispersion_imag
_atom_type_scat_source
C C 0.0033 0.0016 'International Tables Vol C Tables 4.2.6.8 and 6.1.1.4'
H H 0.0000 0.0000 'International Tables Vol C Tables 4.2.6.8 and 6.1.1.4'
N N 0.0061 0.0033 'International Tables Vol C Tables 4.2.6.8 and 6.1.1.4'
O O 0.0106 0.0060 'International Tables Vol C Tables 4.2.6.8 and 6.1.1.4'

loop_
_geom_angle_atom_site_label_1
_geom_angle_atom_site_label_2
_geom_angle_atom_site_label_3
_geom_angle
O2 N5 O1 122.6(2)
O2 N5 C9 118.9(2)
O1 N5 C9 118.5(2)
C12 N7 C21 124.6(2)
C18 N8 C24 124.8(2)
O3 N6 O4 121.9(3)
O3 N6 C15 119.3(3)
O4 N6 C15 118.8(3)
C14 C9 C10 120.6(2)
C14 C9 N5 119.3(2)
C10 C9 N5 120.0(2)
C11 C10 C9 119.9(2)
C10 C11 C12 121.0(2)
N7 C12 C11 122.4(2)
N7 C12 C13 119.9(2)
C11 C12 C13 117.8(2)
C14 C13 C12 121.0(2)
C13 C14 C9 119.7(2)
C16 C15 C20 120.6(3)
C16 C15 N6 119.6(3)
C20 C15 N6 119.8(3)
C17 C16 C15 119.7(3)
C16 C17 C18 121.0(3)
N8 C18 C17 119.6(2)
N8 C18 C19 122.4(2)
C17 C18 C19 118.0(3)
C20 C19 C18 120.5(3)
C19 C20 C15 120.2(3)
N7 C21 C22 111.4(2)
C21 C22 C23 113.3(3)
N8 C24 C25 111.5(3)
C24 C25 C26 113.2(3)

loop_
_geom_bond_atom_site_label_1
_geom_bond_atom_site_label_2
_geom_bond_distance
N5 O2 1.222(3)
N5 O1 1.233(3)
N5 C9 1.432(4)
N7 C12 1.340(3)
N7 C21 1.455(3)
N8 C18 1.350(4)
N8 C24 1.445(3)
N6 O3 1.222(4)
N6 O4 1.229(4)
N6 C15 1.430(4)
C9 C14 1.381(4)
C9 C10 1.376(3)
C10 C11 1.366(4)
C11 C12 1.396(4)
C12 C13 1.408(3)
C13 C14 1.360(4)
C15 C16 1.371(4)
C15 C20 1.370(4)
C16 C17 1.356(4)
C17 C18 1.393(4)
C18 C19 1.397(4)
C19 C20 1.354(4)
C21 C22 1.497(4)
C22 C23 1.505(5)
C24 C25 1.487(5)
C25 C26 1.508(4)

loop_
_geom_torsion_atom_site_label_1
_geom_torsion_atom_site_label_2
_geom_torsion_atom_site_label_3
_geom_torsion_atom_site_label_4
_geom_torsion
O2 N5 C9 C14 172.5(2)
O1 N5 C9 C14 -6.3(4)
O2 N5 C9 C10 -5.7(4)
O1 N5 C9 C10 175.5(2)
C14 C9 C10 C11 -0.8(4)
N5 C9 C10 C11 177.4(2)
C9 C10 C11 C12 -0.6(4)
C21 N7 C12 C11 0.0(4)
C21 N7 C12 C13 -179.1(2)
C10 C11 C12 N7 -177.0(2)
C10 C11 C12 C13 2.0(4)
N7 C12 C13 C14 176.9(2)
C11 C12 C13 C14 -2.1(4)
C12 C13 C14 C9 0.8(4)
C10 C9 C14 C13 0.7(4)
N5 C9 C14 C13 -177.5(2)
O3 N6 C15 C16 -179.4(3)
O4 N6 C15 C16 0.2(4)
O3 N6 C15 C20 0.1(5)
O4 N6 C15 C20 179.8(3)
C20 C15 C16 C17 -0.1(5)
N6 C15 C16 C17 179.5(3)
C15 C16 C17 C18 0.7(5)
C24 N8 C18 C17 177.1(3)
C24 N8 C18 C19 -2.7(4)
C16 C17 C18 N8 179.4(3)
C16 C17 C18 C19 -0.7(4)
N8 C18 C19 C20 179.9(3)
C17 C18 C19 C20 0.0(5)
C18 C19 C20 C15 0.6(5)
C16 C15 C20 C19 -0.6(5)
N6 C15 C20 C19 179.8(3)
C12 N7 C21 C22 173.6(2)
N7 C21 C22 C23 -68.4(3)
C18 N8 C24 C25 178.5(3)
N8 C24 C25 C26 178.3(3)
